data_7103934
loop_
_publ_author_name
'Buswell, Marina'
'Fleming, Ian'

_publ_section_title
;
 The reaction of phenyldimethylsilyllithium with N-phenylpyrrolidone
;
_journal_coden_ASTM CHCOFS
_journal_issue 2
_journal_name_full
;
 Chemical Communications (Cambridge, United Kingdom)
;
_journal_page_first 202
_journal_page_last 203
_journal_paper_doi 10.1039/b210445h
_journal_year 2003
_chemical_formula_sum 'C20 H22 N2'
_chemical_formula_weight 290.40
_space_group_IT_number 2
_symmetry_cell_setting triclinic
_symmetry_space_group_name_Hall '-P 1'
_symmetry_space_group_name_H-M 'P -1'
_atom_sites_solution_hydrogens geom
_atom_sites_solution_primary direct
_atom_sites_solution_secondary difmap
_audit_creation_method SHELXL
_cell_angle_alpha 77.140(10)
_cell_angle_beta 79.910(10)
_cell_angle_gamma 69.900(10)
_cell_formula_units_Z 2
_cell_length_a 7.4270(10)
_cell_length_b 7.8710(10)
_cell_length_c 14.5100(10)
_cell_measurement_temperature 180(2)
_cell_volume 772.1(2)
_computing_structure_refinement 'SHELXL-93 (Sheldrick, 1993)'
_computing_structure_solution teXsan
_diffrn_ambient_temperature 180(2)
_diffrn_measurement_device NoniusKappa
_diffrn_radiation_monochromator graphite
_diffrn_radiation_source 'fine-focus sealed tube'
_diffrn_radiation_type MoK\a
_diffrn_radiation_wavelength 0.71069
_diffrn_reflns_av_R_equivalents 0.0218
_diffrn_reflns_av_sigmaI/netI 0.0464
_diffrn_reflns_limit_h_max 9
_diffrn_reflns_limit_h_min -9
_diffrn_reflns_limit_k_max 10
_diffrn_reflns_limit_k_min -9
_diffrn_reflns_limit_l_max 18
_diffrn_reflns_limit_l_min -13
_diffrn_reflns_number 4909
_diffrn_reflns_theta_max 27.52
_diffrn_reflns_theta_min 1.45
_exptl_absorpt_coefficient_mu 0.073
_exptl_crystal_colour colourless
_exptl_crystal_density_diffrn 1.249
_exptl_crystal_F_000 312
_exptl_crystal_size_max 0.28
_exptl_crystal_size_mid 0.23
_exptl_crystal_size_min 0.16
_refine_diff_density_max 0.211
_refine_diff_density_min -0.180
_refine_diff_density_rms 0.036
_refine_ls_extinction_method none
_refine_ls_goodness_of_fit_all 1.039
_refine_ls_goodness_of_fit_obs 1.084
_refine_ls_matrix_type full
_refine_ls_number_parameters 199
_refine_ls_number_reflns 3531
_refine_ls_number_restraints 0
_refine_ls_restrained_S_all 1.504
_refine_ls_restrained_S_obs 1.084
_refine_ls_R_factor_all 0.0726
_refine_ls_R_factor_obs 0.0455
_refine_ls_shift/esd_max 0.000
_refine_ls_shift/esd_mean 0.000
_refine_ls_structure_factor_coef Fsqd
_refine_ls_weighting_details 'w=1/[\s^2^(Fo^2^)+(0.0436P)^2^+0.1621P] where P=(Fo^2^+2Fc^2^)/3'
_refine_ls_weighting_scheme calc
_refine_ls_wR_factor_all 0.1624
_refine_ls_wR_factor_obs 0.1013
_reflns_number_observed 2689
_reflns_number_total 3539
_reflns_observed_criterion >2sigma(I)
_cod_data_source_file b210445h.txt
_cod_data_source_block if9901
_cod_depositor_comments
;
The following automatic conversions were performed:
'_symmetry_cell_setting' value 'Triclinic' changed to 'triclinic'
according to '/home/saulius/struct/CIF-dictionaries/cif_core.dic'
dictionary named 'cif_core.dic' version 2.4.1 from 2010-06-29.

Automatic conversion script
Id: cif_fix_enum 1527 2010-12-29 10:47:43Z saulius 

The following automatic conversions were performed:

'_refine_ls_weighting_scheme' value 'calc
w=1/[\s^2^(Fo^2^)+(0.0436P)^2^+0.1621P] where P=(Fo^2^+2Fc^2^)/3' was
changed to 'calc'. New tag '_refine_ls_weighting_details' was
created. The value of the new tag was set to
'w=1/[\s^2^(Fo^2^)+(0.0436P)^2^+0.1621P] where P=(Fo^2^+2Fc^2^)/3'.

Automatic conversion script
Id: cif_fix_values 3143 2015-03-26 13:38:13Z robertas 
;
_cod_original_sg_symbol_H-M P-1
_cod_database_code 7103934

loop_
_symmetry_equiv_pos_as_xyz
'x, y, z'
'-x, -y, -z'

loop_
_atom_site_aniso_label
_atom_site_aniso_U_11
_atom_site_aniso_U_22
_atom_site_aniso_U_33
_atom_site_aniso_U_23
_atom_site_aniso_U_13
_atom_site_aniso_U_12
N1 0.0272(5) 0.0332(6) 0.0282(6) -0.0118(5) -0.0033(4) -0.0088(4)
N2 0.0283(5) 0.0349(6) 0.0268(6) -0.0095(4) 0.0010(4) -0.0127(5)
C1 0.0259(6) 0.0259(6) 0.0244(6) -0.0067(5) -0.0023(5) -0.0089(5)
C2 0.0242(6) 0.0248(6) 0.0250(6) -0.0037(5) -0.0061(5) -0.0080(5)
C3 0.0272(6) 0.0298(6) 0.0272(7) -0.0042(5) -0.0026(5) -0.0095(5)
C4 0.0323(7) 0.0280(7) 0.0415(8) -0.0010(6) -0.0053(6) -0.0142(5)
C5 0.0397(7) 0.0264(7) 0.0463(9) -0.0091(6) -0.0079(6) -0.0133(6)
C6 0.0374(7) 0.0307(7) 0.0353(8) -0.0120(6) -0.0032(6) -0.0108(6)
C7 0.0263(6) 0.0263(6) 0.0263(7) -0.0048(5) -0.0040(5) -0.0083(5)
C8 0.0366(7) 0.0421(8) 0.0313(8) -0.0116(6) 0.0057(6) -0.0122(6)
C9 0.0339(7) 0.0630(10) 0.0336(8) -0.0103(7) 0.0040(6) -0.0182(7)
C10 0.0310(7) 0.0442(8) 0.0369(8) -0.0039(6) 0.0011(6) -0.0172(6)
C11 0.0262(6) 0.0323(7) 0.0293(7) -0.0052(5) -0.0028(5) -0.0111(5)
C12 0.0277(6) 0.0283(6) 0.0298(7) -0.0053(5) -0.0028(5) -0.0134(5)
C13 0.0302(6) 0.0371(7) 0.0326(7) -0.0086(6) -0.0066(5) -0.0129(6)
C14 0.0331(7) 0.0361(7) 0.0296(7) -0.0086(5) -0.0067(6) -0.0130(6)
C15 0.0304(6) 0.0235(6) 0.0306(7) -0.0054(5) 0.0009(5) -0.0115(5)
C16 0.0318(7) 0.0300(7) 0.0394(8) -0.0095(6) -0.0038(6) -0.0114(5)
C17 0.0308(7) 0.0312(7) 0.0524(9) -0.0050(6) -0.0071(6) -0.0105(6)
C18 0.0324(7) 0.0321(7) 0.0538(10) -0.0071(7) 0.0073(7) -0.0057(6)
C19 0.0448(8) 0.0401(8) 0.0357(8) -0.0091(6) 0.0078(7) -0.0076(7)
C20 0.0382(7) 0.0349(7) 0.0296(7) -0.0058(6) 0.0018(6) -0.0101(6)

loop_
_atom_site_label
_atom_site_type_symbol
_atom_site_fract_x
_atom_site_fract_y
_atom_site_fract_z
_atom_site_U_iso_or_equiv
_atom_site_thermal_displace_type
_atom_site_occupancy
_atom_site_calc_flag
_atom_site_refinement_flags
_atom_site_disorder_group
N1 N 0.76291(14) -0.04646(14) 0.66045(7) 0.0286(3) Uani 1 d . .
N2 N 0.45433(15) 0.18008(15) 0.89317(8) 0.0291(3) Uani 1 d . .
C1 C 0.6832(2) 0.0040(2) 0.75336(8) 0.0249(3) Uani 1 d . .
H1 H 0.7465(2) -0.0993(2) 0.80324(8) 0.030 Uiso 1 calc R .
C2 C 0.7094(2) 0.1780(2) 0.76795(9) 0.0243(3) Uani 1 d . .
C3 C 0.8449(2) 0.2541(2) 0.71345(9) 0.0282(3) Uani 1 d . .
H3 H 0.9181(2) 0.2034(2) 0.65975(9) 0.034 Uiso 1 calc R .
C4 C 0.8750(2) 0.4042(2) 0.73663(10) 0.0334(3) Uani 1 d . .
H4 H 0.9663(2) 0.4573(2) 0.69834(10) 0.040 Uiso 1 calc R .
C5 C 0.7710(2) 0.4749(2) 0.81556(10) 0.0358(3) Uani 1 d . .
H5 H 0.7950(2) 0.5739(2) 0.83297(10) 0.043 Uiso 1 calc R .
C6 C 0.6313(2) 0.4037(2) 0.87018(10) 0.0336(3) Uani 1 d . .
H6 H 0.5600(2) 0.4545(2) 0.92415(10) 0.040 Uiso 1 calc R .
C7 C 0.5963(2) 0.2570(2) 0.84544(9) 0.0262(3) Uani 1 d . .
C8 C 0.3160(2) 0.2675(2) 0.96688(10) 0.0372(3) Uani 1 d . .
H8A H 0.2629(2) 0.4017(2) 0.94517(10) 0.045 Uiso 1 calc R .
H8B H 0.3771(2) 0.2449(2) 1.02575(10) 0.045 Uiso 1 calc R .
C9 C 0.1575(2) 0.1767(2) 0.98361(11) 0.0434(4) Uani 1 d . .
H9A H 0.1638(2) 0.0920(2) 1.04551(11) 0.052 Uiso 1 calc R .
H9B H 0.0284(2) 0.2709(2) 0.98320(11) 0.052 Uiso 1 calc R .
C10 C 0.1963(2) 0.0710(2) 0.90161(10) 0.0371(3) Uani 1 d . .
H10A H 0.2511(2) -0.0629(2) 0.92392(10) 0.045 Uiso 1 calc R .
H10B H 0.0760(2) 0.0952(2) 0.87327(10) 0.045 Uiso 1 calc R .
C11 C 0.3408(2) 0.1431(2) 0.82974(9) 0.0288(3) Uani 1 d . .
H11 H 0.2690(2) 0.2626(2) 0.79182(9) 0.035 Uiso 1 calc R .
C12 C 0.4691(2) 0.0179(2) 0.76117(9) 0.0274(3) Uani 1 d . .
H12 H 0.4579(2) -0.1080(2) 0.78426(9) 0.033 Uiso 1 calc R .
C13 C 0.4270(2) 0.0782(2) 0.65717(9) 0.0319(3) Uani 1 d . .
H13A H 0.3151(2) 0.0458(2) 0.64736(9) 0.038 Uiso 1 calc R .
H13B H 0.4008(2) 0.2124(2) 0.63685(9) 0.038 Uiso 1 calc R .
C14 C 0.6115(2) -0.0284(2) 0.60296(9) 0.0315(3) Uani 1 d . .
H14A H 0.6071(2) -0.1505(2) 0.59826(9) 0.038 Uiso 1 calc R .
H14B H 0.6322(2) 0.0401(2) 0.53812(9) 0.038 Uiso 1 calc R .
C15 C 0.9490(2) -0.1615(2) 0.64339(9) 0.0278(3) Uani 1 d . .
C16 C 1.0848(2) -0.2059(2) 0.70848(10) 0.0328(3) Uani 1 d . .
H16 H 1.0498(2) -0.1548(2) 0.76499(10) 0.039 Uiso 1 calc R .
C17 C 1.2696(2) -0.3242(2) 0.69048(11) 0.0380(3) Uani 1 d . .
H17 H 1.3592(2) -0.3549(2) 0.73564(11) 0.046 Uiso 1 calc R .
C18 C 1.3260(2) -0.3983(2) 0.60813(12) 0.0422(4) Uani 1 d . .
H18 H 1.4531(2) -0.4787(2) 0.59638(12) 0.051 Uiso 1 calc R .
C19 C 1.1942(2) -0.3533(2) 0.54326(11) 0.0429(4) Uani 1 d . .
H19 H 1.2315(2) -0.4032(2) 0.48637(11) 0.052 Uiso 1 calc R .
C20 C 1.0083(2) -0.2363(2) 0.55991(10) 0.0353(3) Uani 1 d . .
H20 H 0.9201(2) -0.2064(2) 0.51415(10) 0.042 Uiso 1 calc R .

loop_
_atom_type_symbol
_atom_type_description
_atom_type_scat_dispersion_real
_atom_type_scat_dispersion_imag
_atom_type_scat_source
C C 0.0033 0.0016 'International Tables Vol C Tables 4.2.6.8 and 6.1.1.4'
H H 0.0000 0.0000 'International Tables Vol C Tables 4.2.6.8 and 6.1.1.4'
N N 0.0061 0.0033 'International Tables Vol C Tables 4.2.6.8 and 6.1.1.4'

loop_
_geom_angle_atom_site_label_1
_geom_angle_atom_site_label_2
_geom_angle_atom_site_label_3
_geom_angle
_geom_angle_site_symmetry_1
_geom_angle_site_symmetry_3
_geom_angle_publ_flag
C15 N1 C1 122.42(10) . . ?
C15 N1 C14 121.29(11) . . ?
C1 N1 C14 111.87(10) . . ?
C7 N2 C8 119.73(11) . . ?
C7 N2 C11 114.36(10) . . ?
C8 N2 C11 106.56(10) . . ?
N1 C1 C2 114.57(10) . . ?
N1 C1 C12 104.27(9) . . ?
C2 C1 C12 112.50(10) . . ?
C3 C2 C7 119.69(11) . . ?
C3 C2 C1 123.61(11) . . ?
C7 C2 C1 116.57(11) . . ?
C2 C3 C4 120.68(12) . . ?
C5 C4 C3 119.35(12) . . ?
C4 C5 C6 121.06(12) . . ?
C5 C6 C7 119.79(13) . . ?
C6 C7 N2 124.36(12) . . ?
C6 C7 C2 119.28(12) . . ?
N2 C7 C2 116.36(11) . . ?
N2 C8 C9 104.34(11) . . ?
C10 C9 C8 105.64(11) . . ?
C11 C10 C9 104.73(11) . . ?
N2 C11 C10 101.48(10) . . ?
N2 C11 C12 112.01(10) . . ?
C10 C11 C12 117.28(11) . . ?
C11 C12 C13 116.04(10) . . ?
C11 C12 C1 112.90(10) . . ?
C13 C12 C1 102.14(10) . . ?
C14 C13 C12 103.71(10) . . ?
N1 C14 C13 103.64(10) . . ?
N1 C15 C20 120.72(12) . . ?
N1 C15 C16 121.33(12) . . ?
C20 C15 C16 117.94(12) . . ?
C17 C16 C15 120.23(13) . . ?
C18 C17 C16 121.27(13) . . ?
C19 C18 C17 118.82(13) . . ?
C18 C19 C20 120.97(14) . . ?
C19 C20 C15 120.75(13) . . ?

loop_
_geom_bond_atom_site_label_1
_geom_bond_atom_site_label_2
_geom_bond_distance
_geom_bond_site_symmetry_2
_geom_bond_publ_flag
N1 C15 1.383(2) . ?
N1 C1 1.457(2) . ?
N1 C14 1.465(2) . ?
N2 C7 1.398(2) . ?
N2 C8 1.459(2) . ?
N2 C11 1.484(2) . ?
C1 C2 1.512(2) . ?
C1 C12 1.542(2) . ?
C2 C3 1.386(2) . ?
C2 C7 1.406(2) . ?
C3 C4 1.394(2) . ?
C4 C5 1.377(2) . ?
C5 C6 1.390(2) . ?
C6 C7 1.397(2) . ?
C8 C9 1.535(2) . ?
C9 C10 1.532(2) . ?
C10 C11 1.524(2) . ?
C11 C12 1.526(2) . ?
C12 C13 1.531(2) . ?
C13 C14 1.525(2) . ?
C15 C20 1.400(2) . ?
C15 C16 1.405(2) . ?
C16 C17 1.387(2) . ?
C17 C18 1.382(2) . ?
C18 C19 1.380(2) . ?
C19 C20 1.386(2) . ?
